data_7122040
loop_
_publ_author_name
'Zhao, Hong-Wu'
'Du, Juan'
'Guo, Jia-Ming'
'Feng, Ning-Ning'
'Wang, Li-Ru'
'Ding, Wan-Qiu'
'Song, Xiu-Qing'

_publ_section_title
;
 Formal [5+2] cycloaddition of vinylethylene carbonates to
 oxazol-5-(4H)-ones for the synthesis of 3,4-dihydrooxepin-2(7H)-ones.
;
_journal_issue 66
_journal_name_full 'Chemical communications (Cambridge, England)'
_journal_page_first 9178
_journal_page_last 9181
_journal_paper_doi 10.1039/c8cc04584d
_journal_volume 54
_journal_year 2018
_chemical_formula_moiety 'C26 H22 Cl N O3'
_chemical_formula_sum 'C26 H22 Cl N O3'
_chemical_formula_weight 431.89
_space_group_crystal_system triclinic
_space_group_IT_number 2
_space_group_name_Hall '-P 1'
_space_group_name_H-M_alt 'P -1'
_symmetry_space_group_name_Hall '-P 1'
_symmetry_space_group_name_H-M 'P -1'
_atom_sites_solution_hydrogens mixed
_atom_sites_solution_primary direct
_audit_creation_date 2017-09-21
_audit_creation_method
;
Olex2 1.2
(compiled 2017.08.10 svn.r3458 for OlexSys, GUI svn.r5381)
;
_audit_update_record
;
2018-04-22 deposited with the CCDC.
2018-07-24 downloaded from the CCDC.
;
_cell_angle_alpha 88.60(2)
_cell_angle_beta 78.027(16)
_cell_angle_gamma 88.20(3)
_cell_formula_units_Z 4
_cell_length_a 9.588(4)
_cell_length_b 14.091(7)
_cell_length_c 15.915(7)
_cell_measurement_reflns_used 3980
_cell_measurement_temperature 133(2)
_cell_measurement_theta_max 27.4
_cell_measurement_theta_min 3.0
_cell_volume 2102.0(17)
_computing_cell_refinement 'CrystalClear-SM Expert 2.1 b42'
_computing_data_collection 'CrystalClear-SM Expert 2.1 b42 (Rigaku, 2015)'
_computing_data_reduction 'CrystalClear-SM Expert 2.1 b42'
_computing_molecular_graphics 'Olex2 (Dolomanov et al., 2009)'
_computing_publication_material 'Olex2 (Dolomanov et al., 2009)'
_computing_structure_refinement 'ShelXL (Sheldrick, 2015)'
_computing_structure_solution 'ShelXS (Sheldrick, 2008)'
_diffrn_ambient_temperature 133.15
_diffrn_detector_area_resol_mean 5.814
_diffrn_measured_fraction_theta_full 0.960
_diffrn_measured_fraction_theta_max 0.960
_diffrn_measurement_device_type 'Bruker P4'
_diffrn_measurement_method '\w scans'
_diffrn_radiation_monochromator graphite
_diffrn_radiation_type MoK\a
_diffrn_radiation_wavelength 0.71073
_diffrn_reflns_av_R_equivalents 0.0834
_diffrn_reflns_av_unetI/netI 0.0770
_diffrn_reflns_Laue_measured_fraction_full 0.960
_diffrn_reflns_Laue_measured_fraction_max 0.960
_diffrn_reflns_limit_h_max 11
_diffrn_reflns_limit_h_min -11
_diffrn_reflns_limit_k_max 16
_diffrn_reflns_limit_k_min -16
_diffrn_reflns_limit_l_max 18
_diffrn_reflns_limit_l_min -18
_diffrn_reflns_number 20434
_diffrn_reflns_point_group_measured_fraction_full 0.960
_diffrn_reflns_point_group_measured_fraction_max 0.960
_diffrn_reflns_theta_full 25.019
_diffrn_reflns_theta_max 25.019
_diffrn_reflns_theta_min 3.014
_exptl_absorpt_coefficient_mu 0.211
_exptl_absorpt_correction_T_max 0.9711
_exptl_absorpt_correction_T_min 0.9591
_exptl_absorpt_correction_type multi-scan
_exptl_absorpt_process_details 'REQAB (Rigaku, 1998)'
_exptl_crystal_colour colourless
_exptl_crystal_colour_primary colourless
_exptl_crystal_density_diffrn 1.365
_exptl_crystal_density_method "'not measured'"
_exptl_crystal_description prism
_exptl_crystal_F_000 904
_exptl_crystal_size_max 0.2
_exptl_crystal_size_mid 0.18
_exptl_crystal_size_min 0.14
_refine_diff_density_max 0.701
_refine_diff_density_min -0.328
_refine_diff_density_rms 0.093
_refine_ls_extinction_method none
_refine_ls_goodness_of_fit_ref 1.112
_refine_ls_hydrogen_treatment mixed
_refine_ls_matrix_type full
_refine_ls_number_parameters 567
_refine_ls_number_reflns 7111
_refine_ls_number_restraints 2
_refine_ls_restrained_S_all 1.112
_refine_ls_R_factor_all 0.1070
_refine_ls_R_factor_gt 0.0868
_refine_ls_shift/su_max 0.000
_refine_ls_shift/su_mean 0.000
_refine_ls_structure_factor_coef Fsqd
_refine_ls_weighting_details 'w=1/[\s^2^(Fo^2^)+(0.0821P)^2^+6.7050P] where P=(Fo^2^+2Fc^2^)/3'
_refine_ls_weighting_scheme calc
_refine_ls_wR_factor_gt 0.2250
_refine_ls_wR_factor_ref 0.2348
_reflns_Friedel_coverage 0.000
_reflns_number_gt 5294
_reflns_number_total 7111
_reflns_threshold_expression 'I > 2\s(I)'
_cod_data_source_file c8cc04584d2.cif
_cod_data_source_block shelx
_cod_depositor_comments 'Adding full bibliography for 7122040.cif.'
_cod_original_cell_volume 2102.0(16)
_cod_database_code 7122040
_shelx_shelxl_version_number 2014/8
_shelx_space_group_comment
;
The symmetry employed for this shelxl refinement is uniquely defined
by the following loop, which should always be used as a source of
symmetry information in preference to the above space-group names.
They are only intended as comments.
;
_shelx_estimated_absorpt_t_max 0.971
_shelx_estimated_absorpt_t_min 0.959
_olex2_refinement_description
;
1. Fixed Uiso
 At 1.2 times of:
  All C(H) groups, All C(H,H) groups
2. Restrained distances
 N1-H1 = N2-H2
 0.9 with sigma of 0.01
3.a Secondary CH2 refined with riding coordinates:
 C1(H1A,H1B), C4(H4A,H4B), C13(H13A,H13B), C27(H27A,H27B), C30(H30A,H30B),
 C39(H39A,H39B)
3.b Aromatic/amide H refined with riding coordinates:
 C3(H3), C8(H8), C9(H9), C10(H10), C11(H11), C12(H12), C15(H15), C16(H16),
 C17(H17), C18(H18), C19(H19), C22(H22), C23(H23), C25(H25), C26(H26), C29(H29),
  C34(H34), C35(H35), C36(H36), C37(H37), C38(H38), C41(H41), C42(H42),
 C43(H43), C44(H44), C45(H45), C48(H48), C49(H49), C51(H51), C52(H52)
;
_olex2_submission_special_instructions 'No special instructions were received'

loop_
_space_group_symop_operation_xyz
'x, y, z'
'-x, -y, -z'

loop_
_atom_site_label
_atom_site_type_symbol
_atom_site_fract_x
_atom_site_fract_y
_atom_site_fract_z
_atom_site_U_iso_or_equiv
_atom_site_adp_type
_atom_site_occupancy
_atom_site_site_symmetry_order
_atom_site_calc_flag
_atom_site_refinement_flags_posn
Cl1 Cl 0.36127(16) 0.61919(11) 1.48353(8) 0.0444(4) Uani 1 1 d .
Cl2 Cl 0.90310(18) 1.12559(10) -0.44272(9) 0.0513(4) Uani 1 1 d .
O1 O 0.1635(3) 0.5318(2) 0.9237(2) 0.0242(7) Uani 1 1 d .
O2 O 0.3601(4) 0.4759(2) 0.9536(2) 0.0321(8) Uani 1 1 d .
O3 O 0.1420(4) 0.5855(2) 1.1130(2) 0.0332(8) Uani 1 1 d .
O4 O 0.6413(3) 0.7628(2) 0.0827(2) 0.0252(7) Uani 1 1 d .
O5 O 0.5005(3) 0.8723(2) 0.0462(2) 0.0289(8) Uani 1 1 d .
O6 O 0.8033(4) 0.8449(2) -0.0918(2) 0.0350(8) Uani 1 1 d .
N1 N 0.3623(4) 0.6359(3) 1.0582(2) 0.0241(8) Uani 1 1 d D
N2 N 0.7360(4) 0.9825(3) -0.0239(3) 0.0258(9) Uani 1 1 d D
C1 C 0.0478(5) 0.6020(3) 0.9285(3) 0.0240(10) Uani 1 1 d .
H1A H 0.0219 0.6273 0.9873 0.029 Uiso 1 1 calc R
H1B H -0.0371 0.5717 0.9158 0.029 Uiso 1 1 calc R
C2 C 0.0921(5) 0.6826(3) 0.8648(3) 0.0256(10) Uani 1 1 d .
C3 C 0.1826(5) 0.7430(3) 0.8850(3) 0.0256(10) Uani 1 1 d .
H3 H 0.2120 0.7951 0.8472 0.031 Uiso 1 1 calc R
C4 C 0.2399(5) 0.7318(3) 0.9652(3) 0.0254(10) Uani 1 1 d .
H4A H 0.1583 0.7293 1.0148 0.030 Uiso 1 1 calc R
H4B H 0.2940 0.7890 0.9713 0.030 Uiso 1 1 calc R
C5 C 0.3380(5) 0.6432(3) 0.9704(3) 0.0225(10) Uani 1 1 d .
C6 C 0.2837(5) 0.5447(3) 0.9490(3) 0.0247(10) Uani 1 1 d .
C7 C 0.0431(5) 0.6877(3) 0.7826(3) 0.0253(10) Uani 1 1 d .
C8 C -0.0891(5) 0.6540(3) 0.7751(3) 0.0302(11) Uani 1 1 d .
H8 H -0.1501 0.6269 0.8239 0.036 Uiso 1 1 calc R
C9 C -0.1321(6) 0.6595(4) 0.6976(4) 0.0345(12) Uani 1 1 d .
H9 H -0.2223 0.6362 0.6936 0.041 Uiso 1 1 calc R
C10 C -0.0450(6) 0.6987(4) 0.6254(4) 0.0397(13) Uani 1 1 d .
H10 H -0.0750 0.7023 0.5721 0.048 Uiso 1 1 calc R
C11 C 0.0864(6) 0.7327(4) 0.6319(3) 0.0354(12) Uani 1 1 d .
H11 H 0.1471 0.7599 0.5830 0.042 Uiso 1 1 calc R
C12 C 0.1288(5) 0.7270(3) 0.7094(3) 0.0293(11) Uani 1 1 d .
H12 H 0.2191 0.7505 0.7131 0.035 Uiso 1 1 calc R
C13 C 0.4874(5) 0.6557(3) 0.9122(3) 0.0275(10) Uani 1 1 d .
H13A H 0.5338 0.7081 0.9353 0.033 Uiso 1 1 calc R
H13B H 0.5449 0.5970 0.9175 0.033 Uiso 1 1 calc R
C14 C 0.4947(5) 0.6760(3) 0.8176(3) 0.0250(10) Uani 1 1 d .
C15 C 0.4772(5) 0.6052(3) 0.7607(3) 0.0276(10) Uani 1 1 d .
H15 H 0.4549 0.5429 0.7825 0.033 Uiso 1 1 calc R
C16 C 0.4915(5) 0.6238(3) 0.6743(3) 0.0318(11) Uani 1 1 d .
H16 H 0.4797 0.5743 0.6370 0.038 Uiso 1 1 calc R
C17 C 0.5233(5) 0.7148(4) 0.6407(3) 0.0316(11) Uani 1 1 d .
H17 H 0.5328 0.7278 0.5810 0.038 Uiso 1 1 calc R
C18 C 0.5408(5) 0.7857(3) 0.6956(3) 0.0311(11) Uani 1 1 d .
H18 H 0.5620 0.8481 0.6737 0.037 Uiso 1 1 calc R
C19 C 0.5274(5) 0.7661(3) 0.7820(3) 0.0301(11) Uani 1 1 d .
H19 H 0.5410 0.8157 0.8187 0.036 Uiso 1 1 calc R
C20 C 0.2578(5) 0.6096(3) 1.1242(3) 0.0235(10) Uani 1 1 d .
C21 C 0.2892(5) 0.6135(3) 1.2128(3) 0.0244(10) Uani 1 1 d .
C22 C 0.4152(5) 0.6470(3) 1.2294(3) 0.0304(11) Uani 1 1 d .
H22 H 0.4875 0.6682 1.1831 0.037 Uiso 1 1 calc R
C23 C 0.4365(5) 0.6497(3) 1.3124(3) 0.0284(10) Uani 1 1 d .
H23 H 0.5228 0.6729 1.3235 0.034 Uiso 1 1 calc R
C24 C 0.3320(5) 0.6185(3) 1.3789(3) 0.0286(11) Uani 1 1 d .
C25 C 0.2049(6) 0.5865(4) 1.3648(3) 0.0359(12) Uani 1 1 d .
H25 H 0.1323 0.5667 1.4115 0.043 Uiso 1 1 calc R
C26 C 0.1850(5) 0.5838(3) 1.2818(3) 0.0317(11) Uani 1 1 d .
H26 H 0.0980 0.5610 1.2715 0.038 Uiso 1 1 calc R
C27 C 0.7828(5) 0.7242(3) 0.0872(3) 0.0273(10) Uani 1 1 d .
H27A H 0.8511 0.7411 0.0337 0.033 Uiso 1 1 calc R
H27B H 0.7796 0.6541 0.0918 0.033 Uiso 1 1 calc R
C28 C 0.8336(5) 0.7616(3) 0.1626(3) 0.0250(10) Uani 1 1 d .
C29 C 0.8784(5) 0.8507(3) 0.1539(3) 0.0263(10) Uani 1 1 d .
H29 H 0.9152 0.8771 0.1989 0.032 Uiso 1 1 calc R
C30 C 0.8728(5) 0.9108(3) 0.0752(3) 0.0279(10) Uani 1 1 d .
H30A H 0.9268 0.8771 0.0243 0.033 Uiso 1 1 calc R
H30B H 0.9218 0.9708 0.0794 0.033 Uiso 1 1 calc R
C31 C 0.7218(5) 0.9353(3) 0.0607(3) 0.0248(10) Uani 1 1 d .
C32 C 0.6154(5) 0.8535(3) 0.0615(3) 0.0216(9) Uani 1 1 d .
C33 C 0.8222(5) 0.7047(3) 0.2438(3) 0.0244(10) Uani 1 1 d .
C34 C 0.8180(5) 0.6057(3) 0.2455(3) 0.0290(11) Uani 1 1 d .
H34 H 0.8245 0.5727 0.1934 0.035 Uiso 1 1 calc R
C35 C 0.8041(5) 0.5549(3) 0.3231(3) 0.0330(12) Uani 1 1 d .
H35 H 0.8021 0.4875 0.3231 0.040 Uiso 1 1 calc R
C36 C 0.7934(6) 0.6011(4) 0.3998(4) 0.0380(12) Uani 1 1 d .
H36 H 0.7836 0.5661 0.4524 0.046 Uiso 1 1 calc R
C37 C 0.7972(6) 0.6994(4) 0.3987(3) 0.0370(12) Uani 1 1 d .
H37 H 0.7898 0.7321 0.4510 0.044 Uiso 1 1 calc R
C38 C 0.8116(5) 0.7499(3) 0.3221(3) 0.0303(11) Uani 1 1 d .
H38 H 0.8144 0.8173 0.3227 0.036 Uiso 1 1 calc R
C39 C 0.6458(5) 1.0098(3) 0.1271(3) 0.0283(11) Uani 1 1 d .
H39A H 0.6955 1.0705 0.1133 0.034 Uiso 1 1 calc R
H39B H 0.5475 1.0203 0.1179 0.034 Uiso 1 1 calc R
C40 C 0.6363(5) 0.9885(3) 0.2207(3) 0.0296(11) Uani 1 1 d .
C41 C 0.5292(6) 0.9322(4) 0.2682(4) 0.0384(12) Uani 1 1 d .
H41 H 0.4638 0.9036 0.2397 0.046 Uiso 1 1 calc R
C42 C 0.5163(7) 0.9174(5) 0.3549(4) 0.0527(17) Uani 1 1 d .
H42 H 0.4425 0.8788 0.3856 0.063 Uiso 1 1 calc R
C43 C 0.6105(7) 0.9583(5) 0.3985(4) 0.0529(17) Uani 1 1 d .
H43 H 0.6012 0.9486 0.4587 0.063 Uiso 1 1 calc R
C44 C 0.7179(7) 1.0134(4) 0.3521(4) 0.0474(15) Uani 1 1 d .
H44 H 0.7840 1.0411 0.3806 0.057 Uiso 1 1 calc R
C45 C 0.7300(6) 1.0286(3) 0.2654(4) 0.0380(13) Uani 1 1 d .
H45 H 0.8039 1.0673 0.2351 0.046 Uiso 1 1 calc R
C46 C 0.7795(5) 0.9311(3) -0.0963(3) 0.0262(10) Uani 1 1 d .
C47 C 0.8038(5) 0.9830(3) -0.1812(3) 0.0263(10) Uani 1 1 d .
C48 C 0.8033(5) 1.0823(3) -0.1891(3) 0.0271(10) Uani 1 1 d .
H48 H 0.7819 1.1198 -0.1390 0.033 Uiso 1 1 calc R
C49 C 0.8337(5) 1.1261(3) -0.2689(3) 0.0307(11) Uani 1 1 d .
H49 H 0.8341 1.1934 -0.2741 0.037 Uiso 1 1 calc R
C50 C 0.8638(5) 1.0703(4) -0.3417(3) 0.0344(12) Uani 1 1 d .
C51 C 0.8647(6) 0.9721(4) -0.3351(3) 0.0358(12) Uani 1 1 d .
H51 H 0.8856 0.9348 -0.3853 0.043 Uiso 1 1 calc R
C52 C 0.8349(5) 0.9293(3) -0.2552(3) 0.0324(11) Uani 1 1 d .
H52 H 0.8356 0.8620 -0.2504 0.039 Uiso 1 1 calc R
H1 H 0.451(2) 0.641(4) 1.068(3) 0.028(13) Uiso 1 1 d D
H2 H 0.675(5) 1.032(3) -0.025(4) 0.050(17) Uiso 1 1 d D

loop_
_atom_site_aniso_label
_atom_site_aniso_U_11
_atom_site_aniso_U_22
_atom_site_aniso_U_33
_atom_site_aniso_U_23
_atom_site_aniso_U_13
_atom_site_aniso_U_12
Cl1 0.0522(9) 0.0563(9) 0.0271(7) 0.0009(6) -0.0127(6) -0.0093(7)
Cl2 0.0734(11) 0.0430(8) 0.0330(7) 0.0140(6) -0.0022(7) -0.0028(7)
O1 0.0271(18) 0.0140(15) 0.0328(18) 0.0000(12) -0.0097(14) -0.0004(12)
O2 0.036(2) 0.0168(16) 0.046(2) -0.0014(14) -0.0145(16) 0.0030(14)
O3 0.033(2) 0.0341(19) 0.0339(19) 0.0016(15) -0.0098(15) -0.0114(15)
O4 0.0316(18) 0.0096(14) 0.0353(18) 0.0018(12) -0.0090(14) -0.0027(12)
O5 0.0272(19) 0.0198(16) 0.041(2) -0.0003(14) -0.0102(15) -0.0008(13)
O6 0.053(2) 0.0145(17) 0.036(2) 0.0009(14) -0.0056(16) 0.0048(15)
N1 0.022(2) 0.0199(19) 0.032(2) 0.0001(16) -0.0090(17) -0.0032(16)
N2 0.034(2) 0.0126(18) 0.031(2) 0.0044(15) -0.0064(17) -0.0004(16)
C1 0.022(2) 0.021(2) 0.031(3) 0.0023(18) -0.0092(19) -0.0020(18)
C2 0.023(2) 0.015(2) 0.038(3) 0.0032(19) -0.006(2) 0.0014(18)
C3 0.032(3) 0.010(2) 0.036(3) 0.0026(18) -0.010(2) -0.0020(18)
C4 0.031(3) 0.012(2) 0.035(3) -0.0011(18) -0.012(2) -0.0028(18)
C5 0.023(2) 0.014(2) 0.033(3) 0.0010(18) -0.0114(19) -0.0016(17)
C6 0.029(3) 0.015(2) 0.029(2) 0.0012(18) -0.004(2) 0.0029(19)
C7 0.029(3) 0.012(2) 0.035(3) -0.0017(18) -0.008(2) 0.0053(18)
C8 0.029(3) 0.020(2) 0.043(3) 0.001(2) -0.010(2) 0.0020(19)
C9 0.031(3) 0.028(3) 0.049(3) -0.005(2) -0.020(2) 0.002(2)
C10 0.057(4) 0.033(3) 0.034(3) -0.005(2) -0.022(3) 0.010(3)
C11 0.044(3) 0.027(3) 0.035(3) 0.003(2) -0.008(2) 0.001(2)
C12 0.034(3) 0.016(2) 0.039(3) 0.0001(19) -0.009(2) 0.0023(19)
C13 0.031(3) 0.021(2) 0.032(3) -0.0009(19) -0.010(2) -0.0053(19)
C14 0.021(2) 0.021(2) 0.034(3) 0.0001(19) -0.0061(19) -0.0002(18)
C15 0.031(3) 0.020(2) 0.033(3) -0.0006(19) -0.008(2) -0.0024(19)
C16 0.028(3) 0.028(3) 0.040(3) -0.007(2) -0.008(2) -0.001(2)
C17 0.028(3) 0.038(3) 0.029(3) 0.004(2) -0.007(2) -0.001(2)
C18 0.030(3) 0.023(2) 0.040(3) 0.007(2) -0.006(2) -0.001(2)
C19 0.031(3) 0.017(2) 0.041(3) -0.004(2) -0.005(2) -0.0012(19)
C20 0.026(3) 0.013(2) 0.031(3) -0.0028(18) -0.006(2) 0.0008(18)
C21 0.030(3) 0.012(2) 0.031(3) -0.0007(17) -0.006(2) 0.0000(18)
C22 0.025(3) 0.029(3) 0.037(3) -0.001(2) -0.005(2) -0.007(2)
C23 0.026(3) 0.028(3) 0.033(3) -0.003(2) -0.009(2) -0.005(2)
C24 0.033(3) 0.024(2) 0.028(3) -0.0002(19) -0.007(2) 0.002(2)
C25 0.036(3) 0.042(3) 0.027(3) 0.004(2) -0.001(2) -0.007(2)
C26 0.027(3) 0.031(3) 0.038(3) 0.001(2) -0.007(2) -0.009(2)
C27 0.035(3) 0.013(2) 0.034(3) 0.0013(18) -0.007(2) 0.0007(19)
C28 0.022(2) 0.017(2) 0.036(3) -0.0009(19) -0.006(2) 0.0048(18)
C29 0.024(2) 0.019(2) 0.039(3) 0.0005(19) -0.015(2) -0.0019(18)
C30 0.030(3) 0.019(2) 0.035(3) 0.0032(19) -0.008(2) -0.0062(19)
C31 0.036(3) 0.010(2) 0.028(2) 0.0019(17) -0.007(2) -0.0025(18)
C32 0.023(2) 0.014(2) 0.027(2) -0.0003(17) -0.0028(19) -0.0003(18)
C33 0.022(2) 0.018(2) 0.035(3) 0.0015(18) -0.0074(19) 0.0010(18)
C34 0.027(3) 0.019(2) 0.041(3) 0.000(2) -0.009(2) 0.0002(19)
C35 0.035(3) 0.019(2) 0.045(3) 0.009(2) -0.009(2) -0.003(2)
C36 0.040(3) 0.034(3) 0.041(3) 0.012(2) -0.010(2) -0.006(2)
C37 0.044(3) 0.037(3) 0.031(3) 0.000(2) -0.011(2) -0.003(2)
C38 0.038(3) 0.020(2) 0.035(3) 0.001(2) -0.010(2) 0.000(2)
C39 0.037(3) 0.011(2) 0.038(3) -0.0013(19) -0.011(2) 0.0007(19)
C40 0.037(3) 0.014(2) 0.037(3) -0.0035(19) -0.007(2) 0.007(2)
C41 0.033(3) 0.038(3) 0.043(3) 0.001(2) -0.007(2) 0.005(2)
C42 0.048(4) 0.061(4) 0.041(3) 0.012(3) 0.005(3) 0.016(3)
C43 0.071(4) 0.056(4) 0.030(3) -0.006(3) -0.012(3) 0.031(3)
C44 0.074(4) 0.029(3) 0.044(3) -0.010(2) -0.023(3) 0.015(3)
C45 0.057(4) 0.016(2) 0.043(3) -0.005(2) -0.016(3) 0.004(2)
C46 0.029(3) 0.019(2) 0.031(3) -0.0008(19) -0.006(2) -0.0013(19)
C47 0.024(2) 0.020(2) 0.035(3) 0.0018(19) -0.006(2) 0.0005(18)
C48 0.022(2) 0.023(2) 0.036(3) 0.001(2) -0.006(2) -0.0003(19)
C49 0.032(3) 0.024(2) 0.036(3) 0.006(2) -0.006(2) -0.001(2)
C50 0.034(3) 0.032(3) 0.035(3) 0.009(2) -0.004(2) 0.000(2)
C51 0.043(3) 0.033(3) 0.030(3) -0.003(2) -0.004(2) 0.001(2)
C52 0.038(3) 0.021(2) 0.037(3) 0.000(2) -0.004(2) 0.002(2)

loop_
_atom_type_symbol
_atom_type_description
_atom_type_scat_dispersion_real
_atom_type_scat_dispersion_imag
_atom_type_scat_source
C C 0.0033 0.0016 'International Tables Vol C Tables 4.2.6.8 and 6.1.1.4'
H H 0.0000 0.0000 'International Tables Vol C Tables 4.2.6.8 and 6.1.1.4'
Cl Cl 0.1484 0.1585 'International Tables Vol C Tables 4.2.6.8 and 6.1.1.4'
N N 0.0061 0.0033 'International Tables Vol C Tables 4.2.6.8 and 6.1.1.4'
O O 0.0106 0.0060 'International Tables Vol C Tables 4.2.6.8 and 6.1.1.4'

loop_
_geom_angle_atom_site_label_1
_geom_angle_atom_site_label_2
_geom_angle_atom_site_label_3
_geom_angle
C6 O1 C1 125.2(3)
C32 O4 C27 123.8(3)
C5 N1 H1 120(3)
C20 N1 C5 121.1(4)
C20 N1 H1 118(3)
C31 N2 H2 114(4)
C46 N2 C31 119.7(4)
C46 N2 H2 119(4)
O1 C1 H1A 109.6
O1 C1 H1B 109.6
O1 C1 C2 110.3(4)
H1A C1 H1B 108.1
C2 C1 H1A 109.6
C2 C1 H1B 109.6
C3 C2 C1 116.2(4)
C3 C2 C7 123.1(4)
C7 C2 C1 120.6(4)
C2 C3 H3 118.9
C2 C3 C4 122.2(4)
C4 C3 H3 118.9
C3 C4 H4A 108.3
C3 C4 H4B 108.3
C3 C4 C5 115.9(4)
H4A C4 H4B 107.4
C5 C4 H4A 108.3
C5 C4 H4B 108.3
N1 C5 C4 107.5(4)
N1 C5 C6 107.1(3)
N1 C5 C13 105.4(3)
C4 C5 C6 117.6(4)
C13 C5 C4 111.4(4)
C13 C5 C6 107.0(4)
O1 C6 C5 124.9(4)
O2 C6 O1 117.6(4)
O2 C6 C5 117.4(4)
C8 C7 C2 121.9(4)
C12 C7 C2 120.5(4)
C12 C7 C8 117.7(4)
C7 C8 H8 119.7
C9 C8 C7 120.7(5)
C9 C8 H8 119.7
C8 C9 H9 119.6
C8 C9 C10 120.8(5)
C10 C9 H9 119.6
C9 C10 H10 120.4
C11 C10 C9 119.1(5)
C11 C10 H10 120.4
C10 C11 H11 120.1
C12 C11 C10 119.9(5)
C12 C11 H11 120.1
C7 C12 H12 119.1
C11 C12 C7 121.9(5)
C11 C12 H12 119.1
C5 C13 H13A 107.9
C5 C13 H13B 107.9
H13A C13 H13B 107.2
C14 C13 C5 117.5(4)
C14 C13 H13A 107.9
C14 C13 H13B 107.9
C15 C14 C13 122.2(4)
C19 C14 C13 121.0(4)
C19 C14 C15 116.7(4)
C14 C15 H15 119.3
C16 C15 C14 121.5(4)
C16 C15 H15 119.3
C15 C16 H16 119.8
C15 C16 C17 120.5(5)
C17 C16 H16 119.8
C16 C17 H17 120.5
C18 C17 C16 119.0(5)
C18 C17 H17 120.5
C17 C18 H18 120.0
C19 C18 C17 120.1(5)
C19 C18 H18 120.0
C14 C19 H19 118.9
C18 C19 C14 122.2(5)
C18 C19 H19 118.9
O3 C20 N1 121.7(4)
O3 C20 C21 121.4(4)
N1 C20 C21 116.9(4)
C22 C21 C20 123.5(4)
C22 C21 C26 118.3(4)
C26 C21 C20 118.1(4)
C21 C22 H22 119.7
C23 C22 C21 120.6(5)
C23 C22 H22 119.7
C22 C23 H23 120.3
C24 C23 C22 119.4(4)
C24 C23 H23 120.3
C23 C24 Cl1 119.3(4)
C23 C24 C25 121.4(5)
C25 C24 Cl1 119.3(4)
C24 C25 H25 120.7
C26 C25 C24 118.7(5)
C26 C25 H25 120.7
C21 C26 H26 119.2
C25 C26 C21 121.5(5)
C25 C26 H26 119.2
O4 C27 H27A 109.3
O4 C27 H27B 109.3
O4 C27 C28 111.6(4)
H27A C27 H27B 108.0
C28 C27 H27A 109.3
C28 C27 H27B 109.3
C29 C28 C27 115.4(4)
C29 C28 C33 123.1(4)
C33 C28 C27 121.2(4)
C28 C29 H29 118.8
C28 C29 C30 122.3(4)
C30 C29 H29 118.8
C29 C30 H30A 108.5
C29 C30 H30B 108.5
C29 C30 C31 115.1(4)
H30A C30 H30B 107.5
C31 C30 H30A 108.5
C31 C30 H30B 108.5
N2 C31 C30 108.0(4)
N2 C31 C32 105.8(4)
N2 C31 C39 105.6(3)
C30 C31 C32 119.1(3)
C30 C31 C39 110.4(4)
C39 C31 C32 107.1(4)
O4 C32 C31 124.1(4)
O5 C32 O4 116.9(4)
O5 C32 C31 118.9(4)
C34 C33 C28 122.1(4)
C34 C33 C38 117.5(4)
C38 C33 C28 120.3(4)
C33 C34 H34 119.8
C33 C34 C35 120.5(5)
C35 C34 H34 119.8
C34 C35 H35 119.5
C36 C35 C34 121.0(5)
C36 C35 H35 119.5
C35 C36 H36 120.6
C35 C36 C37 118.9(5)
C37 C36 H36 120.6
C36 C37 H37 119.8
C38 C37 C36 120.4(5)
C38 C37 H37 119.8
C33 C38 H38 119.2
C37 C38 C33 121.7(4)
C37 C38 H38 119.2
C31 C39 H39A 107.7
C31 C39 H39B 107.7
H39A C39 H39B 107.1
C40 C39 C31 118.5(4)
C40 C39 H39A 107.7
C40 C39 H39B 107.7
C41 C40 C39 121.8(5)
C45 C40 C39 121.0(5)
C45 C40 C41 117.1(5)
C40 C41 H41 119.3
C42 C41 C40 121.5(6)
C42 C41 H41 119.3
C41 C42 H42 119.7
C41 C42 C43 120.7(6)
C43 C42 H42 119.7
C42 C43 H43 120.8
C44 C43 C42 118.4(6)
C44 C43 H43 120.8
C43 C44 H44 119.6
C45 C44 C43 120.8(6)
C45 C44 H44 119.6
C40 C45 H45 119.2
C44 C45 C40 121.6(6)
C44 C45 H45 119.2
O6 C46 N2 120.7(4)
O6 C46 C47 121.1(4)
N2 C46 C47 118.1(4)
C48 C47 C46 123.2(4)
C52 C47 C46 117.8(4)
C52 C47 C48 118.9(4)
C47 C48 H48 119.7
C49 C48 C47 120.6(5)
C49 C48 H48 119.7
C48 C49 H49 120.5
C48 C49 C50 119.0(4)
C50 C49 H49 120.5
C49 C50 Cl2 119.0(4)
C51 C50 Cl2 119.7(4)
C51 C50 C49 121.2(5)
C50 C51 H51 120.4
C52 C51 C50 119.2(5)
C52 C51 H51 120.4
C47 C52 H52 119.5
C51 C52 C47 121.1(5)
C51 C52 H52 119.5

loop_
_geom_bond_atom_site_label_1
_geom_bond_atom_site_label_2
_geom_bond_distance
Cl1 C24 1.746(5)
Cl2 C50 1.744(5)
O1 C1 1.454(5)
O1 C6 1.317(6)
O2 C6 1.206(5)
O3 C20 1.220(6)
O4 C27 1.460(6)
O4 C32 1.342(5)
O5 C32 1.198(5)
O6 C46 1.232(5)
N1 C5 1.465(6)
N1 C20 1.346(6)
N1 H1 0.900(10)
N2 C31 1.469(6)
N2 C46 1.360(6)
N2 H2 0.898(10)
C1 H1A 0.9900
C1 H1B 0.9900
C1 C2 1.513(6)
C2 C3 1.325(6)
C2 C7 1.479(7)
C3 H3 0.9500
C3 C4 1.495(6)
C4 H4A 0.9900
C4 H4B 0.9900
C4 C5 1.549(6)
C5 C6 1.567(6)
C5 C13 1.548(7)
C7 C8 1.397(7)
C7 C12 1.392(7)
C8 H8 0.9500
C8 C9 1.379(7)
C9 H9 0.9500
C9 C10 1.387(8)
C10 H10 0.9500
C10 C11 1.386(8)
C11 H11 0.9500
C11 C12 1.376(7)
C12 H12 0.9500
C13 H13A 0.9900
C13 H13B 0.9900
C13 C14 1.515(7)
C14 C15 1.400(6)
C14 C19 1.395(7)
C15 H15 0.9500
C15 C16 1.374(7)
C16 H16 0.9500
C16 C17 1.396(7)
C17 H17 0.9500
C17 C18 1.379(7)
C18 H18 0.9500
C18 C19 1.377(7)
C19 H19 0.9500
C20 C21 1.504(7)
C21 C22 1.388(7)
C21 C26 1.388(7)
C22 H22 0.9500
C22 C23 1.380(7)
C23 H23 0.9500
C23 C24 1.371(7)
C24 C25 1.375(7)
C25 H25 0.9500
C25 C26 1.374(7)
C26 H26 0.9500
C27 H27A 0.9900
C27 H27B 0.9900
C27 C28 1.498(7)
C28 C29 1.335(6)
C28 C33 1.490(7)
C29 H29 0.9500
C29 C30 1.503(7)
C30 H30A 0.9900
C30 H30B 0.9900
C30 C31 1.540(7)
C31 C32 1.561(6)
C31 C39 1.561(6)
C33 C34 1.396(6)
C33 C38 1.398(7)
C34 H34 0.9500
C34 C35 1.398(7)
C35 H35 0.9500
C35 C36 1.380(8)
C36 H36 0.9500
C36 C37 1.386(8)
C37 H37 0.9500
C37 C38 1.380(7)
C38 H38 0.9500
C39 H39A 0.9900
C39 H39B 0.9900
C39 C40 1.498(7)
C40 C41 1.398(8)
C40 C45 1.395(7)
C41 H41 0.9500
C41 C42 1.372(8)
C42 H42 0.9500
C42 C43 1.393(10)
C43 H43 0.9500
C43 C44 1.384(10)
C44 H44 0.9500
C44 C45 1.373(8)
C45 H45 0.9500
C46 C47 1.498(7)
C47 C48 1.402(6)
C47 C52 1.390(7)
C48 H48 0.9500
C48 C49 1.377(7)
C49 H49 0.9500
C49 C50 1.392(7)
C50 C51 1.385(7)
C51 H51 0.9500
C51 C52 1.373(7)
C52 H52 0.9500

loop_
_geom_hbond_atom_site_label_D
_geom_hbond_atom_site_label_H
_geom_hbond_atom_site_label_A
_geom_hbond_distance_DH
_geom_hbond_distance_HA
_geom_hbond_distance_DA
_geom_hbond_angle_DHA
_geom_hbond_site_symmetry_A
N1 H1 O2 0.900(10) 2.38(4) 3.025(5) 128(4) 2_667
N1 H1 O4 0.900(10) 2.60(3) 3.357(5) 143(4) 1_556
N2 H2 O5 0.898(10) 2.200(19) 3.076(5) 165(5) 2_675

loop_
_geom_torsion_atom_site_label_1
_geom_torsion_atom_site_label_2
_geom_torsion_atom_site_label_3
_geom_torsion_atom_site_label_4
_geom_torsion
Cl1 C24 C25 C26 -178.1(4)
Cl2 C50 C51 C52 179.4(4)
O1 C1 C2 C3 -74.0(5)
O1 C1 C2 C7 101.9(5)
O3 C20 C21 C22 -175.1(4)
O3 C20 C21 C26 3.5(6)
O4 C27 C28 C29 -75.8(5)
O4 C27 C28 C33 99.2(4)
O6 C46 C47 C48 -168.1(5)
O6 C46 C47 C52 8.8(7)
N1 C5 C6 O1 124.0(4)
N1 C5 C6 O2 -58.4(5)
N1 C5 C13 C14 -173.5(4)
N1 C20 C21 C22 3.4(6)
N1 C20 C21 C26 -177.9(4)
N2 C31 C32 O4 128.6(4)
N2 C31 C32 O5 -54.9(5)
N2 C31 C39 C40 -170.5(4)
N2 C46 C47 C48 9.2(7)
N2 C46 C47 C52 -174.0(4)
C1 O1 C6 O2 168.7(4)
C1 O1 C6 C5 -13.8(7)
C1 C2 C3 C4 0.9(6)
C1 C2 C7 C8 31.8(6)
C1 C2 C7 C12 -148.2(4)
C2 C3 C4 C5 66.0(6)
C2 C7 C8 C9 -179.9(4)
C2 C7 C12 C11 179.9(4)
C3 C2 C7 C8 -152.6(5)
C3 C2 C7 C12 27.4(6)
C3 C4 C5 N1 -170.3(4)
C3 C4 C5 C6 -49.4(6)
C3 C4 C5 C13 74.7(5)
C4 C5 C6 O1 2.9(7)
C4 C5 C6 O2 -179.6(4)
C4 C5 C13 C14 -57.1(5)
C5 N1 C20 O3 4.4(6)
C5 N1 C20 C21 -174.2(4)
C5 C13 C14 C15 -76.6(6)
C5 C13 C14 C19 107.0(5)
C6 O1 C1 C2 69.7(5)
C6 C5 C13 C14 72.8(5)
C7 C2 C3 C4 -174.9(4)
C7 C8 C9 C10 0.0(7)
C8 C7 C12 C11 -0.1(6)
C8 C9 C10 C11 -0.1(7)
C9 C10 C11 C12 0.2(7)
C10 C11 C12 C7 0.0(7)
C12 C7 C8 C9 0.1(6)
C13 C5 C6 O1 -123.4(5)
C13 C5 C6 O2 54.2(5)
C13 C14 C15 C16 -176.5(4)
C13 C14 C19 C18 177.2(4)
C14 C15 C16 C17 -0.4(7)
C15 C14 C19 C18 0.6(7)
C15 C16 C17 C18 0.3(7)
C16 C17 C18 C19 0.3(7)
C17 C18 C19 C14 -0.8(7)
C19 C14 C15 C16 0.0(7)
C20 N1 C5 C4 71.7(5)
C20 N1 C5 C6 -55.6(5)
C20 N1 C5 C13 -169.4(4)
C20 C21 C22 C23 179.3(4)
C20 C21 C26 C25 -179.1(4)
C21 C22 C23 C24 0.3(7)
C22 C21 C26 C25 -0.3(7)
C22 C23 C24 Cl1 178.4(4)
C22 C23 C24 C25 -1.5(7)
C23 C24 C25 C26 1.8(8)
C24 C25 C26 C21 -0.8(8)
C26 C21 C22 C23 0.6(7)
C27 O4 C32 O5 167.9(4)
C27 O4 C32 C31 -15.6(6)
C27 C28 C29 C30 2.3(7)
C27 C28 C33 C34 25.3(7)
C27 C28 C33 C38 -153.1(4)
C28 C29 C30 C31 65.1(6)
C28 C33 C34 C35 -178.7(4)
C28 C33 C38 C37 178.3(5)
C29 C28 C33 C34 -160.1(5)
C29 C28 C33 C38 21.6(7)
C29 C30 C31 N2 -172.4(4)
C29 C30 C31 C32 -51.8(6)
C29 C30 C31 C39 72.6(5)
C30 C31 C32 O4 7.0(6)
C30 C31 C32 O5 -176.6(4)
C30 C31 C39 C40 -54.0(6)
C31 N2 C46 O6 2.0(7)
C31 N2 C46 C47 -175.2(4)
C31 C39 C40 C41 -83.3(6)
C31 C39 C40 C45 100.3(5)
C32 O4 C27 C28 70.8(5)
C32 C31 C39 C40 77.1(5)
C33 C28 C29 C30 -172.6(4)
C33 C34 C35 C36 0.5(7)
C34 C33 C38 C37 -0.1(7)
C34 C35 C36 C37 -0.3(8)
C35 C36 C37 C38 -0.1(8)
C36 C37 C38 C33 0.3(8)
C38 C33 C34 C35 -0.2(7)
C39 C31 C32 O4 -119.0(4)
C39 C31 C32 O5 57.4(5)
C39 C40 C41 C42 -176.3(5)
C39 C40 C45 C44 176.7(4)
C40 C41 C42 C43 0.0(8)
C41 C40 C45 C44 0.1(7)
C41 C42 C43 C44 -0.6(9)
C42 C43 C44 C45 1.0(8)
C43 C44 C45 C40 -0.8(8)
C45 C40 C41 C42 0.3(7)
C46 N2 C31 C30 71.5(5)
C46 N2 C31 C32 -57.0(5)
C46 N2 C31 C39 -170.4(4)
C46 C47 C48 C49 176.6(4)
C46 C47 C52 C51 -177.1(5)
C47 C48 C49 C50 0.5(7)
C48 C47 C52 C51 -0.1(7)
C48 C49 C50 Cl2 -179.7(4)
C48 C49 C50 C51 -0.5(8)
C49 C50 C51 C52 0.1(8)
C50 C51 C52 C47 0.1(8)
C52 C47 C48 C49 -0.2(7)
